data_7207164
loop_
_publ_author_name
'Aitipamula, Srinivasulu'
'Chow, Pui Shan'
'Tan, Reginald B. H.'

_publ_section_title
;
 The solvates of sulfamerazine: structural, thermochemical, and
 desolvation studies
;
_journal_issue 2
_journal_name_full CrystEngComm
_journal_page_first 691
_journal_paper_doi 10.1039/c1ce06095c
_journal_volume 14
_journal_year 2012
_chemical_formula_sum 'C13 H16 N4 O3 S'
_chemical_formula_weight 308.36
_chemical_name_common 'Sulfamerazine-1,4-dioxane (1:0.5)'
_chemical_name_systematic 'Sulfamerazine-1,4-dioxane (1:0.5)'
_space_group_IT_number 2
_symmetry_cell_setting triclinic
_symmetry_space_group_name_Hall '-P 1'
_symmetry_space_group_name_H-M 'P -1'
_atom_sites_solution_hydrogens geom
_atom_sites_solution_primary direct
_atom_sites_solution_secondary difmap
_audit_creation_method SHELXL-97
_cell_angle_alpha 91.16(3)
_cell_angle_beta 95.69(3)
_cell_angle_gamma 105.23(3)
_cell_formula_units_Z 2
_cell_length_a 7.7675(16)
_cell_length_b 8.1233(16)
_cell_length_c 12.631(3)
_cell_measurement_reflns_used 2572
_cell_measurement_temperature 110(2)
_cell_measurement_theta_max 30.9634
_cell_measurement_theta_min 1.6221
_cell_volume 764.3(3)
_computing_cell_refinement 'CrystalClear (Rigaku Inc., 2007)'
_computing_data_collection 'CrystalClear (Rigaku Inc., 2007)'
_computing_data_reduction 'CrystalClear (Rigaku Inc., 2007)'
_computing_structure_refinement 'SHELXL-97 (Sheldrick, 1997)'
_computing_structure_solution 'SHELXS-97 (Sheldrick, 1990)'
_diffrn_ambient_temperature 110(2)
_diffrn_measured_fraction_theta_full 0.988
_diffrn_measured_fraction_theta_max 0.988
_diffrn_measurement_device_type 'Rigaku Saturn 70 CCD area detector'
_diffrn_measurement_method '\w scans'
_diffrn_radiation_monochromator graphite
_diffrn_radiation_source 'fine-focus sealed tube'
_diffrn_radiation_type MoK\a
_diffrn_radiation_wavelength 0.71073
_diffrn_reflns_av_R_equivalents 0.0192
_diffrn_reflns_av_sigmaI/netI 0.0211
_diffrn_reflns_limit_h_max 10
_diffrn_reflns_limit_h_min -10
_diffrn_reflns_limit_k_max 10
_diffrn_reflns_limit_k_min -9
_diffrn_reflns_limit_l_max 15
_diffrn_reflns_limit_l_min -16
_diffrn_reflns_number 10768
_diffrn_reflns_theta_full 28.28
_diffrn_reflns_theta_max 28.28
_diffrn_reflns_theta_min 1.62
_exptl_absorpt_coefficient_mu 0.227
_exptl_absorpt_correction_T_max 0.9518
_exptl_absorpt_correction_T_min 0.9518
_exptl_absorpt_correction_type multi-scan
_exptl_absorpt_process_details 'R. H. Blessing, Acta Cryst. 1995 A51, 33-38'
_exptl_crystal_colour colorless
_exptl_crystal_density_diffrn 1.340
_exptl_crystal_density_method 'not measured'
_exptl_crystal_description block
_exptl_crystal_F_000 324
_exptl_crystal_size_max 0.22
_exptl_crystal_size_mid 0.22
_exptl_crystal_size_min 0.22
_refine_diff_density_max 0.271
_refine_diff_density_min -0.441
_refine_diff_density_rms 0.054
_refine_ls_extinction_method none
_refine_ls_goodness_of_fit_ref 1.116
_refine_ls_hydrogen_treatment mixed
_refine_ls_matrix_type full
_refine_ls_number_parameters 203
_refine_ls_number_reflns 3750
_refine_ls_number_restraints 0
_refine_ls_restrained_S_all 1.116
_refine_ls_R_factor_all 0.0487
_refine_ls_R_factor_gt 0.0464
_refine_ls_shift/su_max 0.001
_refine_ls_shift/su_mean 0.000
_refine_ls_structure_factor_coef Fsqd
_refine_ls_weighting_details 'calc w=1/[\s^2^(Fo^2^)+(0.0502P)^2^+0.3873P] where P=(Fo^2^+2Fc^2^)/3'
_refine_ls_weighting_scheme calc
_refine_ls_wR_factor_gt 0.1106
_refine_ls_wR_factor_ref 0.1125
_reflns_number_gt 3591
_reflns_number_total 3750
_reflns_threshold_expression >2sigma(I)
_cod_data_source_file c1ce06095c.txt
_cod_data_source_block SM-Diox(1:0.5)
_cod_depositor_comments
;
The following automatic conversions were performed:

'_symmetry_cell_setting' value 'Triclinic' changed to 'triclinic'
according to /home/saulius/struct/CIF-dictionaries/cif_core.dic
dictionary named 'cif_core.dic' version 2.4.1 from
2010-06-29.

'_exptl_absorpt_correction_type' value 'Multi-scan'
changed to 'multi-scan' according to
/home/saulius/struct/CIF-dictionaries/cif_core.dic dictionary named
'cif_core.dic' version 2.4.1 from 2010-06-29.

Automatic conversion script
Id: cif_fix_values 1715 2011-07-08 13:25:40Z adriana 
;
_cod_original_sg_symbol_H-M P-1
_cod_database_code 7207164

loop_
_symmetry_equiv_pos_as_xyz
'x, y, z'
'-x, -y, -z'

loop_
_atom_site_label
_atom_site_type_symbol
_atom_site_fract_x
_atom_site_fract_y
_atom_site_fract_z
_atom_site_U_iso_or_equiv
_atom_site_adp_type
_atom_site_occupancy
_atom_site_symmetry_multiplicity
_atom_site_calc_flag
_atom_site_refinement_flags
S1 S 0.12079(5) 0.51419(5) 0.76835(3) 0.02287(11) Uani 1 1 d .
O3 O 0.12072(15) 0.99926(15) 0.09194(9) 0.0273(2) Uani 1 1 d .
O2 O -0.06584(15) 0.44087(15) 0.78071(9) 0.0280(3) Uani 1 1 d .
O1 O 0.21727(16) 0.66478(14) 0.83125(9) 0.0282(3) Uani 1 1 d .
N2 N 0.11404(18) 0.55840(17) 0.64128(10) 0.0242(3) Uani 1 1 d .
N3 N 0.42399(17) 0.67181(17) 0.64132(10) 0.0244(3) Uani 1 1 d .
C1 C 0.23722(19) 0.35944(19) 0.78499(11) 0.0213(3) Uani 1 1 d .
C5 C 0.5052(2) 0.2777(2) 0.84469(13) 0.0254(3) Uani 1 1 d .
H5 H 0.6248 0.3066 0.8784 0.030 Uiso 1 1 calc R
N4 N 0.22325(18) 0.61693(18) 0.48017(11) 0.0282(3) Uani 1 1 d .
C2 C 0.1524(2) 0.19197(19) 0.74789(12) 0.0231(3) Uani 1 1 d .
H2 H 0.0320 0.1635 0.7155 0.028 Uiso 1 1 calc R
C3 C 0.2440(2) 0.06783(19) 0.75852(12) 0.0239(3) Uani 1 1 d .
H3 H 0.1862 -0.0461 0.7331 0.029 Uiso 1 1 calc R
N1 N 0.5127(2) -0.01411(19) 0.81513(14) 0.0353(3) Uani 1 1 d .
C6 C 0.4139(2) 0.4027(2) 0.83337(12) 0.0239(3) Uani 1 1 d .
H6 H 0.4710 0.5170 0.8583 0.029 Uiso 1 1 calc R
C7 C 0.2625(2) 0.61874(19) 0.58629(12) 0.0232(3) Uani 1 1 d .
C4 C 0.4228(2) 0.1086(2) 0.80686(12) 0.0245(3) Uani 1 1 d .
C8 C 0.5635(2) 0.7306(2) 0.58471(13) 0.0278(3) Uani 1 1 d .
C13 C 0.0730(2) 0.8616(2) 0.01264(13) 0.0288(3) Uani 1 1 d .
H13A H 0.0760 0.7535 0.0467 0.035 Uiso 1 1 calc R
H13B H 0.1616 0.8825 -0.0401 0.035 Uiso 1 1 calc R
C9 C 0.5378(2) 0.7381(2) 0.47461(14) 0.0346(4) Uani 1 1 d .
H9 H 0.6355 0.7822 0.4345 0.042 Uiso 1 1 calc R
C12 C 0.1117(2) 1.1551(2) 0.04331(13) 0.0297(3) Uani 1 1 d .
H12A H 0.2013 1.1832 -0.0086 0.036 Uiso 1 1 calc R
H12B H 0.1410 1.2493 0.0985 0.036 Uiso 1 1 calc R
C10 C 0.3639(2) 0.6786(2) 0.42585(14) 0.0345(4) Uani 1 1 d .
H10 H 0.3436 0.6817 0.3506 0.041 Uiso 1 1 calc R
C11 C 0.7458(2) 0.7857(3) 0.64641(15) 0.0363(4) Uani 1 1 d .
H11A H 0.7528 0.8851 0.6935 0.055 Uiso 1 1 calc R
H11B H 0.8374 0.8162 0.5969 0.055 Uiso 1 1 calc R
H11C H 0.7664 0.6920 0.6891 0.055 Uiso 1 1 calc R
H1 H 0.450(3) -0.124(3) 0.7986(18) 0.042(6) Uiso 1 1 d .
H4 H 0.624(3) 0.009(3) 0.850(2) 0.052(7) Uiso 1 1 d .
H7 H 0.015(3) 0.505(3) 0.6024(18) 0.039(6) Uiso 1 1 d .

loop_
_atom_site_aniso_label
_atom_site_aniso_U_11
_atom_site_aniso_U_22
_atom_site_aniso_U_33
_atom_site_aniso_U_23
_atom_site_aniso_U_13
_atom_site_aniso_U_12
S1 0.02354(19) 0.0259(2) 0.02156(19) 0.00444(14) 0.00578(13) 0.00925(14)
O3 0.0278(6) 0.0338(6) 0.0217(5) 0.0031(4) 0.0010(4) 0.0111(5)
O2 0.0238(5) 0.0364(6) 0.0272(6) 0.0094(5) 0.0087(4) 0.0112(5)
O1 0.0340(6) 0.0270(6) 0.0257(6) 0.0002(4) 0.0059(5) 0.0108(5)
N2 0.0211(6) 0.0311(7) 0.0212(6) 0.0061(5) 0.0040(5) 0.0075(5)
N3 0.0228(6) 0.0260(6) 0.0251(6) 0.0018(5) 0.0049(5) 0.0068(5)
C1 0.0224(7) 0.0231(7) 0.0198(6) 0.0037(5) 0.0037(5) 0.0077(5)
C5 0.0192(7) 0.0270(7) 0.0287(8) 0.0014(6) 0.0021(6) 0.0041(6)
N4 0.0253(6) 0.0355(7) 0.0234(6) 0.0059(5) 0.0059(5) 0.0059(5)
C2 0.0206(7) 0.0258(7) 0.0225(7) 0.0029(6) 0.0035(5) 0.0047(5)
C3 0.0231(7) 0.0217(7) 0.0254(7) 0.0008(6) 0.0028(5) 0.0034(5)
N1 0.0255(7) 0.0260(7) 0.0543(10) -0.0061(7) -0.0047(6) 0.0106(6)
C6 0.0217(7) 0.0233(7) 0.0255(7) 0.0020(6) 0.0036(5) 0.0034(5)
C7 0.0236(7) 0.0233(7) 0.0244(7) 0.0034(6) 0.0052(5) 0.0081(6)
C4 0.0240(7) 0.0254(7) 0.0257(7) 0.0018(6) 0.0042(6) 0.0090(6)
C8 0.0253(7) 0.0289(8) 0.0291(8) 0.0000(6) 0.0058(6) 0.0059(6)
C13 0.0321(8) 0.0339(8) 0.0238(7) 0.0028(6) 0.0034(6) 0.0146(7)
C9 0.0257(8) 0.0450(10) 0.0302(8) 0.0043(7) 0.0104(6) 0.0012(7)
C12 0.0325(8) 0.0312(8) 0.0252(7) 0.0030(6) 0.0026(6) 0.0084(6)
C10 0.0303(8) 0.0470(10) 0.0243(8) 0.0057(7) 0.0086(6) 0.0044(7)
C11 0.0234(8) 0.0470(10) 0.0357(9) -0.0034(8) 0.0043(7) 0.0044(7)

loop_
_atom_type_symbol
_atom_type_description
_atom_type_scat_dispersion_real
_atom_type_scat_dispersion_imag
_atom_type_scat_source
C C 0.0033 0.0016 'International Tables Vol C Tables 4.2.6.8 and 6.1.1.4'
H H 0.0000 0.0000 'International Tables Vol C Tables 4.2.6.8 and 6.1.1.4'
N N 0.0061 0.0033 'International Tables Vol C Tables 4.2.6.8 and 6.1.1.4'
O O 0.0106 0.0060 'International Tables Vol C Tables 4.2.6.8 and 6.1.1.4'
S S 0.1246 0.1234 'International Tables Vol C Tables 4.2.6.8 and 6.1.1.4'

loop_
_geom_angle_atom_site_label_1
_geom_angle_atom_site_label_2
_geom_angle_atom_site_label_3
_geom_angle
_geom_angle_site_symmetry_1
_geom_angle_site_symmetry_3
O1 S1 O2 118.98(8) . .
O1 S1 N2 109.05(8) . .
O2 S1 N2 102.39(7) . .
O1 S1 C1 108.98(7) . .
O2 S1 C1 109.72(7) . .
N2 S1 C1 106.97(7) . .
C12 O3 C13 109.62(12) . .
C7 N2 S1 125.44(11) . .
C7 N2 H7 115.7(15) . .
S1 N2 H7 114.9(15) . .
C7 N3 C8 116.59(14) . .
C2 C1 C6 120.66(14) . .
C2 C1 S1 118.91(11) . .
C6 C1 S1 120.43(12) . .
C6 C5 C4 120.73(14) . .
C6 C5 H5 119.6 . .
C4 C5 H5 119.6 . .
C10 N4 C7 115.04(14) . .
C3 C2 C1 119.74(14) . .
C3 C2 H2 120.1 . .
C1 C2 H2 120.1 . .
C2 C3 C4 120.61(14) . .
C2 C3 H3 119.7 . .
C4 C3 H3 119.7 . .
C4 N1 H1 118.1(14) . .
C4 N1 H4 120.7(16) . .
H1 N1 H4 120(2) . .
C5 C6 C1 119.52(14) . .
C5 C6 H6 120.2 . .
C1 C6 H6 120.2 . .
N3 C7 N4 127.19(14) . .
N3 C7 N2 118.74(14) . .
N4 C7 N2 114.07(14) . .
N1 C4 C5 121.20(14) . .
N1 C4 C3 120.06(15) . .
C5 C4 C3 118.74(14) . .
N3 C8 C9 121.06(15) . .
N3 C8 C11 116.56(15) . .
C9 C8 C11 122.38(15) . .
O3 C13 C12 110.84(13) . 2_575
O3 C13 H13A 109.5 . .
C12 C13 H13A 109.5 2_575 .
O3 C13 H13B 109.5 . .
C12 C13 H13B 109.5 2_575 .
H13A C13 H13B 108.1 . .
C10 C9 C8 117.26(15) . .
C10 C9 H9 121.4 . .
C8 C9 H9 121.4 . .
O3 C12 C13 110.68(14) . 2_575
O3 C12 H12A 109.5 . .
C13 C12 H12A 109.5 2_575 .
O3 C12 H12B 109.5 . .
C13 C12 H12B 109.5 2_575 .
H12A C12 H12B 108.1 . .
N4 C10 C9 122.84(16) . .
N4 C10 H10 118.6 . .
C9 C10 H10 118.6 . .
C8 C11 H11A 109.5 . .
C8 C11 H11B 109.5 . .
H11A C11 H11B 109.5 . .
C8 C11 H11C 109.5 . .
H11A C11 H11C 109.5 . .
H11B C11 H11C 109.5 . .

loop_
_geom_bond_atom_site_label_1
_geom_bond_atom_site_label_2
_geom_bond_distance
_geom_bond_site_symmetry_2
S1 O1 1.4319(13) .
S1 O2 1.4408(12) .
S1 N2 1.6505(13) .
S1 C1 1.7356(15) .
O3 C12 1.433(2) .
O3 C13 1.434(2) .
N2 C7 1.3887(19) .
N2 H7 0.87(2) .
N3 C7 1.332(2) .
N3 C8 1.345(2) .
C1 C2 1.395(2) .
C1 C6 1.397(2) .
C5 C6 1.385(2) .
C5 C4 1.406(2) .
C5 H5 0.9500 .
N4 C10 1.338(2) .
N4 C7 1.344(2) .
C2 C3 1.380(2) .
C2 H2 0.9500 .
C3 C4 1.412(2) .
C3 H3 0.9500 .
N1 C4 1.360(2) .
N1 H1 0.91(2) .
N1 H4 0.91(3) .
C6 H6 0.9500 .
C8 C9 1.390(2) .
C8 C11 1.499(2) .
C13 C12 1.507(2) 2_575
C13 H13A 0.9900 .
C13 H13B 0.9900 .
C9 C10 1.385(2) .
C9 H9 0.9500 .
C12 C13 1.507(2) 2_575
C12 H12A 0.9900 .
C12 H12B 0.9900 .
C10 H10 0.9500 .
C11 H11A 0.9800 .
C11 H11B 0.9800 .
C11 H11C 0.9800 .
